data_1542516
loop_
_publ_author_name
'Islam, M. A. A. A. A.'
'Sheikh, M. C.'
'Mahmud, A. A.'
'Miyatake, R.'
'Zangrando, E.'

_publ_section_title
;
 Benzyl 3-(3,4,5-trimethoxybenzylidene)dithiocarbazate
;
_journal_issue 2
_journal_name_full IUCrData
_journal_page_first x160190
_journal_paper_doi 10.1107/S2414314616001905
_journal_volume 1
_journal_year 2016
_chemical_formula_iupac 'C18 H20 N2 O3 S2'
_chemical_formula_moiety 'C18 H20 N2 O3 S2'
_chemical_formula_sum 'C18 H20 N2 O3 S2'
_chemical_formula_weight 376.49
_chemical_name_systematic
;
Benzyl 3-(3,4,5-trimethoxybenzylidene)dithiocarbazate
;
_space_group_IT_number 14
_symmetry_cell_setting monoclinic
_symmetry_space_group_name_Hall '-P 2ybc'
_symmetry_space_group_name_H-M 'P 1 21/c 1'
_atom_sites_solution_hydrogens geom
_atom_sites_solution_primary direct
_atom_sites_solution_secondary difmap
_cell_angle_alpha 90.0000
_cell_angle_beta 90.1171(7)
_cell_angle_gamma 90.0000
_cell_formula_units_Z 4
_cell_length_a 6.24258(11)
_cell_length_b 11.4063(2)
_cell_length_c 26.2386(5)
_cell_measurement_reflns_used 21153
_cell_measurement_temperature 173
_cell_measurement_theta_max 68.25
_cell_measurement_theta_min 3.37
_cell_volume 1868.31(6)
_computing_cell_refinement
;
RAPID-AUTO (Rigaku, 2001)
;
_computing_data_collection
;
RAPID-AUTO (Rigaku, 2001)
;
_computing_data_reduction
;
RAPID-AUTO (Rigaku, 2001)
;
_computing_molecular_graphics
;
CrystalStructure (Rigaku, 2010) and Mercury (Macrae <i>et al.</i>,
2008)
;
_computing_publication_material
;
CrystalStructure (Rigaku, 2010)
;
_computing_structure_refinement
;
SHELXL97 (Sheldrick, 2008)
;
_computing_structure_solution
;
SIR92 (Altomare <i>et al.</i>,  1994)
;
_diffrn_ambient_temperature 173
_diffrn_detector_area_resol_mean 10.000
_diffrn_measured_fraction_theta_full 0.999
_diffrn_measured_fraction_theta_max 0.999
_diffrn_measurement_device_type 'Rigaku R-AXIS RAPID'
_diffrn_measurement_method \w
_diffrn_radiation_type 'Cu K\a'
_diffrn_radiation_wavelength 1.54187
_diffrn_reflns_av_R_equivalents 0.0622
_diffrn_reflns_limit_h_max 7
_diffrn_reflns_limit_h_min -7
_diffrn_reflns_limit_k_max 13
_diffrn_reflns_limit_k_min -13
_diffrn_reflns_limit_l_max 31
_diffrn_reflns_limit_l_min -31
_diffrn_reflns_number 21554
_diffrn_reflns_theta_full 68.25
_diffrn_reflns_theta_max 68.25
_diffrn_standards_number 0
_exptl_absorpt_coefficient_mu 2.746
_exptl_absorpt_correction_T_max 0.593
_exptl_absorpt_correction_T_min 0.506
_exptl_absorpt_correction_type multi-scan
_exptl_absorpt_process_details
;
(ABSCOR; Higashi, 1995)
;
_exptl_crystal_colour colorless
_exptl_crystal_density_diffrn 1.338
_exptl_crystal_density_method 'not measured'
_exptl_crystal_description prism
_exptl_crystal_F_000 792.00
_exptl_crystal_size_max 0.350
_exptl_crystal_size_mid 0.280
_exptl_crystal_size_min 0.190
_refine_diff_density_max 0.330
_refine_diff_density_min -0.300
_refine_ls_extinction_method none
_refine_ls_goodness_of_fit_ref 1.059
_refine_ls_hydrogen_treatment mixed
_refine_ls_number_parameters 230
_refine_ls_number_reflns 3432
_refine_ls_number_restraints 0
_refine_ls_R_factor_gt 0.0373
_refine_ls_shift/su_max 0.002
_refine_ls_structure_factor_coef Fsqd
_refine_ls_weighting_details 'w = 1/[\s^2^(Fo^2^)+(0.0523P)^2^+0.7342P] where P=(Fo^2^+2Fc^2^)/3'
_refine_ls_weighting_scheme calc
_refine_ls_wR_factor_ref 0.0978
_reflns_number_gt 3235
_reflns_number_total 3432
_reflns_threshold_expression F^2^>2.0\s(F^2^)
_cod_data_source_file su5273sup1.cif
_cod_data_source_block I
_cod_depositor_comments 'Adding full bibliography for 1542516.cif.'
_cod_original_sg_symbol_H-M 'P 21/c'
_cod_database_code 1542516
_cod_database_fobs_code 1542516

loop_
_symmetry_equiv_pos_site_id
_symmetry_equiv_pos_as_xyz
1 +X,+Y,+Z
2 -X,1/2+Y,1/2-Z
3 -X,-Y,-Z
4 +X,1/2-Y,1/2+Z

loop_
_atom_site_type_symbol
_atom_site_label
_atom_site_fract_x
_atom_site_fract_y
_atom_site_fract_z
_atom_site_U_iso_or_equiv
_atom_site_adp_type
_atom_site_calc_flag
_atom_site_refinement_flags
_atom_site_occupancy
_atom_site_symmetry_multiplicity
S S1 0.58993(6) 0.32030(3) 0.572138(14) 0.02876(13) Uani d . 1.0 4
S S2 0.72890(6) 0.14497(4) 0.492037(15) 0.03325(14) Uani d . 1.0 4
O O1 -0.57057(17) -0.00200(10) 0.68375(4) 0.0312(3) Uani d . 1.0 4
O O2 -0.4893(2) 0.16929(11) 0.75534(5) 0.0424(4) Uani d . 1.0 4
O O3 -0.1411(2) 0.29687(12) 0.75144(5) 0.0407(3) Uani d . 1.0 4
N N1 0.3850(2) 0.12935(12) 0.54866(5) 0.0274(3) Uani d . 1.0 4
N N2 0.2535(2) 0.16318(11) 0.58823(5) 0.0260(3) Uani d . 1.0 4
C C1 0.8673(3) 0.50012(15) 0.56699(6) 0.0308(4) Uani d . 1.0 4
C C2 0.7383(3) 0.59440(16) 0.55381(7) 0.0378(4) Uani d . 1.0 4
C C3 0.7714(3) 0.70419(16) 0.57498(7) 0.0410(5) Uani d . 1.0 4
C C4 0.9326(3) 0.72065(16) 0.60977(8) 0.0430(5) Uani d . 1.0 4
C C5 1.0614(4) 0.62829(18) 0.62351(9) 0.0524(6) Uani d . 1.0 4
C C6 1.0298(3) 0.51833(16) 0.60222(8) 0.0432(5) Uani d . 1.0 4
C C7 0.8316(3) 0.38117(15) 0.54361(7) 0.0355(4) Uani d . 1.0 4
C C8 0.5593(3) 0.19103(13) 0.53718(6) 0.0257(4) Uani d . 1.0 4
C C9 0.0923(3) 0.09592(13) 0.59562(6) 0.0256(4) Uani d . 1.0 4
C C10 -0.0568(3) 0.11515(13) 0.63747(6) 0.0242(3) Uani d . 1.0 4
C C11 -0.2397(3) 0.04602(13) 0.63982(6) 0.0243(3) Uani d . 1.0 4
C C12 -0.3865(3) 0.06133(13) 0.67907(6) 0.0253(4) Uani d . 1.0 4
C C13 -0.3489(3) 0.14652(14) 0.71643(6) 0.0289(4) Uani d . 1.0 4
C C14 -0.1638(3) 0.21614(14) 0.71337(6) 0.0293(4) Uani d . 1.0 4
C C15 -0.0170(3) 0.20056(14) 0.67457(6) 0.0277(4) Uani d . 1.0 4
C C16 -0.5848(3) -0.10738(15) 0.65484(6) 0.0337(4) Uani d . 1.0 4
C C17 -0.5539(4) 0.0735(2) 0.78659(7) 0.0519(6) Uani d . 1.0 4
C C18 0.0391(3) 0.37378(17) 0.74869(7) 0.0425(5) Uani d . 1.0 4
H H1 0.6256 0.5835 0.5299 0.0454 Uiso calc R 1.0 4
H H2 0.6824 0.7681 0.5654 0.0492 Uiso calc R 1.0 4
H H3 0.9552 0.7959 0.6244 0.0516 Uiso calc R 1.0 4
H H4 1.1728 0.6398 0.6477 0.0629 Uiso calc R 1.0 4
H H5 1.1202 0.4550 0.6118 0.0518 Uiso calc R 1.0 4
H H6 0.9557 0.3295 0.5506 0.0426 Uiso calc R 1.0 4
H H7 0.8137 0.3883 0.5062 0.0426 Uiso calc R 1.0 4
H H8 0.361(3) 0.0623(19) 0.5340(8) 0.034(5) Uiso d . 1.0 4
H H9 0.0692 0.0317 0.5732 0.0308 Uiso calc R 1.0 4
H H10 -0.2647 -0.0120 0.6145 0.0291 Uiso calc R 1.0 4
H H11 0.1090 0.2471 0.6731 0.0332 Uiso calc R 1.0 4
H H12 -0.4516 -0.1520 0.6586 0.0404 Uiso calc R 1.0 4
H H13 -0.6075 -0.0882 0.6188 0.0404 Uiso calc R 1.0 4
H H14 -0.7053 -0.1545 0.6672 0.0404 Uiso calc R 1.0 4
H H15 -0.4318 0.0210 0.7922 0.0623 Uiso calc R 1.0 4
H H16 -0.6697 0.0304 0.7697 0.0623 Uiso calc R 1.0 4
H H17 -0.6046 0.1033 0.8195 0.0623 Uiso calc R 1.0 4
H H18 0.0294 0.4325 0.7758 0.0511 Uiso calc R 1.0 4
H H19 0.0403 0.4131 0.7155 0.0511 Uiso calc R 1.0 4
H H20 0.1713 0.3284 0.7529 0.0511 Uiso calc R 1.0 4

loop_
_atom_site_aniso_label
_atom_site_aniso_U_11
_atom_site_aniso_U_22
_atom_site_aniso_U_33
_atom_site_aniso_U_12
_atom_site_aniso_U_13
_atom_site_aniso_U_23
S1 0.0311(3) 0.0264(3) 0.0288(3) -0.00276(14) 0.00610(16) -0.00455(15)
S2 0.0329(3) 0.0374(3) 0.0295(3) -0.00612(16) 0.01092(17) -0.00980(16)
O1 0.0283(6) 0.0331(6) 0.0321(6) -0.0073(5) 0.0059(5) -0.0062(5)
O2 0.0412(7) 0.0421(7) 0.0439(8) -0.0058(6) 0.0220(6) -0.0138(6)
O3 0.0415(7) 0.0441(7) 0.0365(7) -0.0143(6) 0.0117(6) -0.0202(6)
N1 0.0299(7) 0.0280(7) 0.0243(7) -0.0036(6) 0.0056(6) -0.0062(6)
N2 0.0283(7) 0.0282(7) 0.0216(7) 0.0010(6) 0.0038(5) -0.0019(5)
C1 0.0303(8) 0.0288(8) 0.0335(9) -0.0043(7) 0.0060(7) 0.0018(7)
C2 0.0383(10) 0.0370(10) 0.0381(10) 0.0012(8) -0.0076(8) -0.0010(8)
C3 0.0447(10) 0.0307(9) 0.0477(11) 0.0056(8) -0.0013(9) 0.0028(8)
C4 0.0445(11) 0.0290(9) 0.0554(12) -0.0067(8) -0.0010(9) -0.0053(9)
C5 0.0447(11) 0.0433(11) 0.0691(14) -0.0053(9) -0.0210(10) -0.0059(10)
C6 0.0373(10) 0.0324(10) 0.0598(12) 0.0008(8) -0.0102(9) 0.0036(9)
C7 0.0327(9) 0.0323(9) 0.0415(10) -0.0056(7) 0.0109(8) -0.0037(8)
C8 0.0283(8) 0.0290(8) 0.0198(7) -0.0007(6) -0.0002(6) -0.0007(6)
C9 0.0279(8) 0.0256(8) 0.0235(8) 0.0007(6) 0.0010(6) -0.0019(6)
C10 0.0254(8) 0.0239(7) 0.0232(7) 0.0025(6) 0.0006(6) 0.0005(6)
C11 0.0281(8) 0.0224(7) 0.0223(7) 0.0011(6) 0.0004(6) -0.0015(6)
C12 0.0234(7) 0.0258(8) 0.0265(8) -0.0003(6) 0.0001(6) 0.0010(6)
C13 0.0284(8) 0.0308(9) 0.0275(8) 0.0007(7) 0.0068(7) -0.0047(7)
C14 0.0311(8) 0.0293(8) 0.0274(8) -0.0020(7) 0.0021(7) -0.0073(7)
C15 0.0261(8) 0.0294(8) 0.0275(8) -0.0030(6) 0.0018(6) -0.0030(7)
C16 0.0372(9) 0.0330(9) 0.0310(9) -0.0121(7) 0.0031(7) -0.0035(7)
C17 0.0575(13) 0.0635(14) 0.0347(10) -0.0193(11) 0.0176(9) -0.0105(10)
C18 0.0431(11) 0.0448(11) 0.0398(10) -0.0144(9) 0.0053(8) -0.0178(9)

loop_
_atom_type_symbol
_atom_type_description
_atom_type_scat_dispersion_real
_atom_type_scat_dispersion_imag
_atom_type_scat_source
C C 0.0181 0.0091
;
International Tables for Crystallography
(1992, Vol. C, Tables 4.2.6.8 and 6.1.1.4)
;
H H 0.0000 0.0000
;
International Tables for Crystallography
(1992, Vol. C, Table 6.1.1.4)
;
N N 0.0311 0.0180
;
International Tables for Crystallography
(1992, Vol. C, Tables 4.2.6.8 and 6.1.1.4)
;
O O 0.0492 0.0322
;
International Tables for Crystallography
(1992, Vol. C, Tables 4.2.6.8 and 6.1.1.4)
;
S S 0.3331 0.5567
;
International Tables for Crystallography
(1992, Vol. C, Tables 4.2.6.8 and 6.1.1.4)
;

loop_
_geom_angle_atom_site_label_1
_geom_angle_atom_site_label_2
_geom_angle_atom_site_label_3
_geom_angle
_geom_angle_publ_flag
C7 S1 C8 101.28(8) no
C12 O1 C16 116.82(12) no
C13 O2 C17 117.73(15) no
C14 O3 C18 117.24(14) no
N2 N1 C8 120.69(13) no
N1 N2 C9 114.53(13) no
C2 C1 C6 118.27(16) no
C2 C1 C7 120.79(15) no
C6 C1 C7 120.93(16) no
C1 C2 C3 121.00(17) no
C2 C3 C4 119.98(18) no
C3 C4 C5 119.92(18) no
C4 C5 C6 120.3(2) no
C1 C6 C5 120.48(18) no
S1 C7 C1 107.33(12) no
S1 C8 S2 124.58(10) no
S1 C8 N1 114.58(12) no
S2 C8 N1 120.84(12) no
N2 C9 C10 121.81(14) no
C9 C10 C11 118.31(14) no
C9 C10 C15 121.09(14) no
C11 C10 C15 120.61(15) no
C10 C11 C12 120.29(14) no
O1 C12 C11 123.84(14) no
O1 C12 C13 116.42(14) no
C11 C12 C13 119.74(14) no
O2 C13 C12 123.10(14) no
O2 C13 C14 117.55(14) no
C12 C13 C14 119.30(15) no
O3 C14 C13 115.07(14) no
O3 C14 C15 123.85(15) no
C13 C14 C15 121.07(15) no
C10 C15 C14 118.99(15) no
N2 N1 H8 118.4(13) no
C8 N1 H8 120.5(13) no
C1 C2 H1 119.507 no
C3 C2 H1 119.494 no
C2 C3 H2 120.003 no
C4 C3 H2 120.015 no
C3 C4 H3 120.045 no
C5 C4 H3 120.035 no
C4 C5 H4 119.829 no
C6 C5 H4 119.825 no
C1 C6 H5 119.752 no
C5 C6 H5 119.769 no
S1 C7 H6 110.240 no
S1 C7 H7 110.252 no
C1 C7 H6 110.244 no
C1 C7 H7 110.254 no
H6 C7 H7 108.526 no
N2 C9 H9 119.100 no
C10 C9 H9 119.090 no
C10 C11 H10 119.857 no
C12 C11 H10 119.853 no
C10 C15 H11 120.507 no
C14 C15 H11 120.505 no
O1 C16 H12 109.465 no
O1 C16 H13 109.476 no
O1 C16 H14 109.460 no
H12 C16 H13 109.474 no
H12 C16 H14 109.472 no
H13 C16 H14 109.481 no
O2 C17 H15 109.473 no
O2 C17 H16 109.471 no
O2 C17 H17 109.471 no
H15 C17 H16 109.469 no
H15 C17 H17 109.466 no
H16 C17 H17 109.477 no
O3 C18 H18 109.471 no
O3 C18 H19 109.469 no
O3 C18 H20 109.466 no
H18 C18 H19 109.475 no
H18 C18 H20 109.476 no
H19 C18 H20 109.470 no

loop_
_geom_bond_atom_site_label_1
_geom_bond_atom_site_label_2
_geom_bond_distance
_geom_bond_publ_flag
S1 C7 1.8229(18) no
S1 C8 1.7468(16) no
S2 C8 1.6748(16) no
O1 C12 1.3632(19) no
O1 C16 1.424(2) no
O2 C13 1.372(2) no
O2 C17 1.425(3) no
O3 C14 1.366(2) no
O3 C18 1.429(3) no
N1 N2 1.3798(19) no
N1 C8 1.331(2) no
N2 C9 1.281(2) no
C1 C2 1.387(3) no
C1 C6 1.387(3) no
C1 C7 1.505(3) no
C2 C3 1.385(3) no
C3 C4 1.370(3) no
C4 C5 1.373(3) no
C5 C6 1.387(3) no
C9 C10 1.457(3) no
C10 C11 1.389(2) no
C10 C15 1.399(3) no
C11 C12 1.391(3) no
C12 C13 1.400(3) no
C13 C14 1.404(3) no
C14 C15 1.383(3) no
N1 H8 0.87(2) no
C2 H1 0.950 no
C3 H2 0.950 no
C4 H3 0.950 no
C5 H4 0.950 no
C6 H5 0.950 no
C7 H6 0.990 no
C7 H7 0.990 no
C9 H9 0.950 no
C11 H10 0.950 no
C15 H11 0.950 no
C16 H12 0.980 no
C16 H13 0.980 no
C16 H14 0.980 no
C17 H15 0.980 no
C17 H16 0.980 no
C17 H17 0.980 no
C18 H18 0.980 no
C18 H19 0.980 no
C18 H20 0.980 no

loop_
_geom_contact_atom_site_label_1
_geom_contact_atom_site_label_2
_geom_contact_distance
_geom_contact_site_symmetry_2
_geom_contact_publ_flag
S1 N2 2.7936(14) . no
S1 C2 3.2963(19) . no
S2 C7 3.0818(18) . no
O1 O2 2.7567(17) . no
O1 C17 2.834(3) . no
O2 O3 2.6179(19) . no
N2 C15 2.860(2) . no
C1 C4 2.784(3) . no
C2 C5 2.747(3) . no
C3 C6 2.757(3) . no
C8 C9 3.471(3) . no
C10 C13 2.786(3) . no
C11 C14 2.777(3) . no
C11 C16 2.804(3) . no
C12 C15 2.803(3) . no
C12 C17 3.014(3) . no
C14 C17 3.505(3) . no
C15 C18 2.794(3) . no
S2 N1 3.3813(15) 3_656 no
S2 C9 3.5806(16) 1_655 no
O1 O3 3.3774(18) 2_446 no
O1 N2 3.3205(17) 1_455 no
O1 C9 3.3173(19) 1_455 no
O1 C10 3.5294(18) 1_455 no
O2 C16 3.500(2) 2_456 no
O3 O1 3.3774(18) 2_456 no
O3 C16 3.191(2) 2_456 no
N1 S2 3.3813(15) 3_656 no
N1 C11 3.477(2) 1_655 no
N2 O1 3.3205(17) 1_655 no
N2 C12 3.473(2) 1_655 no
C8 C11 3.398(3) 1_655 no
C9 S2 3.5806(16) 1_455 no
C9 O1 3.3173(19) 1_655 no
C9 C16 3.441(3) 1_655 no
C10 O1 3.5294(18) 1_655 no
C11 N1 3.477(2) 1_455 no
C11 C8 3.398(3) 1_455 no
C12 N2 3.473(2) 1_455 no
C12 C18 3.585(3) 2_546 no
C16 O2 3.500(2) 2_446 no
C16 O3 3.191(2) 2_446 no
C16 C9 3.441(3) 1_455 no
C18 C12 3.585(3) 2_556 no
S1 H1 3.2085 . no
S1 H8 3.42(2) . no
S2 H6 2.9641 . no
S2 H7 2.8496 . no
S2 H8 2.72(2) . no
O1 H10 2.6408 . no
O1 H15 2.9831 . no
O1 H16 2.3678 . no
O3 H11 2.6448 . no
N1 H9 2.3550 . no
N2 H11 2.5887 . no
C1 H2 3.2671 . no
C1 H4 3.2629 . no
C2 H3 3.2452 . no
C2 H5 3.2422 . no
C2 H6 3.3133 . no
C2 H7 2.7037 . no
C3 H4 3.2316 . no
C4 H1 3.2396 . no
C4 H5 3.2486 . no
C5 H2 3.2332 . no
C6 H1 3.2409 . no
C6 H3 3.2523 . no
C6 H6 2.5858 . no
C6 H7 3.2170 . no
C7 H1 2.6665 . no
C7 H5 2.6731 . no
C8 H6 2.9563 . no
C8 H7 2.8719 . no
C9 H8 2.36(2) . no
C9 H10 2.5943 . no
C9 H11 2.6686 . no
C11 H9 2.6104 . no
C11 H11 3.2801 . no
C11 H12 2.6643 . no
C11 H13 2.8124 . no
C12 H12 2.5252 . no
C12 H13 2.7018 . no
C12 H14 3.1803 . no
C12 H15 3.0164 . no
C12 H16 2.9863 . no
C13 H10 3.2712 . no
C13 H11 3.2851 . no
C13 H15 2.5039 . no
C13 H16 2.7799 . no
C13 H17 3.1809 . no
C14 H15 3.4698 . no
C14 H18 3.1977 . no
C14 H19 2.5834 . no
C14 H20 2.6612 . no
C15 H9 3.3282 . no
C15 H10 3.2774 . no
C15 H19 2.6753 . no
C15 H20 2.7782 . no
C16 H10 2.5114 . no
C16 H16 3.4400 . no
C18 H11 2.4922 . no
H1 H2 2.3281 . no
H1 H6 3.5962 . no
H1 H7 2.5940 . no
H2 H3 2.3210 . no
H3 H4 2.3212 . no
H4 H5 2.3311 . no
H5 H6 2.3833 . no
H5 H7 3.4487 . no
H8 H9 2.1210 . no
H9 H10 2.4034 . no
H10 H12 2.2929 . no
H10 H13 2.3124 . no
H10 H14 3.4837 . no
H11 H18 3.4621 . no
H11 H19 2.2374 . no
H11 H20 2.3203 . no
H14 H16 3.4230 . no
S1 H1 3.1884 3_666 no
S1 H5 3.4726 1_455 no
S2 H2 3.1351 3_666 no
S2 H8 2.52(2) 3_656 no
S2 H9 3.2710 1_655 no
S2 H9 2.9309 3_656 no
S2 H13 3.0738 3_556 no
O1 H11 3.4859 1_455 no
O1 H18 3.1461 2_446 no
O1 H20 3.5641 2_546 no
O2 H4 3.2350 2_646 no
O2 H11 3.4215 1_455 no
O2 H12 3.0650 2_456 no
O2 H14 3.1039 2_456 no
O2 H20 2.7905 1_455 no
O3 H3 3.4567 2_646 no
O3 H4 3.2021 2_646 no
O3 H12 3.5216 2_456 no
O3 H14 2.4062 2_456 no
O3 H16 2.9656 2_456 no
N1 H2 3.2393 3_666 no
N1 H6 3.5208 1_455 no
N1 H8 3.47(2) 3_656 no
N1 H10 3.2172 1_655 no
N1 H13 3.0897 1_655 no
N2 H5 3.4872 1_455 no
N2 H6 2.8329 1_455 no
N2 H13 3.1005 1_655 no
C1 H7 3.0486 3_766 no
C2 H6 3.4527 3_766 no
C2 H7 3.2187 3_766 no
C2 H17 3.4315 2_556 no
C3 H7 3.5191 3_766 no
C3 H10 3.4074 1_665 no
C3 H12 3.0744 1_665 no
C3 H13 3.5410 1_665 no
C3 H17 3.1767 2_556 no
C4 H10 3.2917 1_665 no
C4 H12 3.0845 1_665 no
C4 H14 3.0657 1_765 no
C4 H17 3.0736 2_556 no
C5 H7 3.4992 3_766 no
C5 H14 3.0935 1_765 no
C5 H15 3.4234 2_656 no
C5 H17 3.2357 2_556 no
C5 H19 3.4448 1_655 no
C6 H7 3.1936 3_766 no
C6 H17 3.4971 2_556 no
C6 H19 3.2057 1_655 no
C7 H1 3.4647 3_666 no
C8 H1 3.3216 3_666 no
C8 H2 3.1173 3_666 no
C8 H8 3.48(2) 3_656 no
C8 H10 3.2674 1_655 no
C9 H6 3.0365 1_455 no
C9 H13 2.8789 1_655 no
C10 H6 3.3446 1_455 no
C10 H18 3.0889 2_546 no
C11 H3 3.1286 1_445 no
C11 H18 2.8786 2_546 no
C12 H18 2.9183 2_546 no
C12 H20 3.4701 2_546 no
C13 H18 3.1582 2_546 no
C14 H14 3.5597 2_456 no
C14 H18 3.3538 2_546 no
C15 H5 3.4458 1_455 no
C15 H6 3.5747 1_455 no
C15 H18 3.3236 2_546 no
C16 H2 3.2138 1_445 no
C16 H3 3.1770 1_345 no
C16 H4 3.2619 1_345 no
C16 H9 3.4278 1_455 no
C16 H17 3.5696 2_446 no
C16 H18 3.3523 2_446 no
C17 H4 3.0305 2_646 no
C17 H12 3.4452 2_456 no
C17 H19 3.5451 2_446 no
C17 H20 3.4889 1_455 no
C18 H3 3.4471 2_646 no
C18 H12 3.5514 2_556 no
C18 H14 3.0549 2_456 no
C18 H15 3.1606 2_556 no
C18 H16 2.9559 2_456 no
H1 S1 3.1884 3_666 no
H1 C7 3.4647 3_666 no
H1 C8 3.3216 3_666 no
H1 H1 2.9226 3_666 no
H1 H6 3.5063 3_766 no
H1 H7 2.9175 3_666 no
H2 S2 3.1351 3_666 no
H2 N1 3.2393 3_666 no
H2 C8 3.1173 3_666 no
H2 C16 3.2138 1_665 no
H2 H8 3.2579 3_666 no
H2 H10 2.8401 1_665 no
H2 H12 2.7423 1_665 no
H2 H13 2.8181 1_665 no
H2 H17 3.5924 2_556 no
H3 O3 3.4567 2_656 no
H3 C11 3.1286 1_665 no
H3 C16 3.1770 1_765 no
H3 C18 3.4471 2_656 no
H3 H9 3.0905 1_665 no
H3 H10 2.5989 1_665 no
H3 H12 2.7598 1_665 no
H3 H13 3.0378 1_765 no
H3 H14 2.4634 1_765 no
H3 H17 3.4347 2_556 no
H3 H18 3.0487 2_656 no
H3 H20 3.3387 2_656 no
H4 O2 3.2350 2_656 no
H4 O3 3.2021 2_656 no
H4 C16 3.2619 1_765 no
H4 C17 3.0305 2_656 no
H4 H12 3.3486 1_765 no
H4 H13 3.4773 1_765 no
H4 H14 2.5194 1_765 no
H4 H15 2.6321 2_656 no
H4 H17 2.8585 2_656 no
H4 H19 3.2460 1_655 no
H5 S1 3.4726 1_655 no
H5 N2 3.4872 1_655 no
H5 C15 3.4458 1_655 no
H5 H11 2.8662 1_655 no
H5 H15 3.2679 2_656 no
H5 H19 2.8073 1_655 no
H6 N1 3.5208 1_655 no
H6 N2 2.8329 1_655 no
H6 C2 3.4527 3_766 no
H6 C9 3.0365 1_655 no
H6 C10 3.3446 1_655 no
H6 C15 3.5747 1_655 no
H6 H1 3.5063 3_766 no
H6 H9 3.5202 1_655 no
H6 H11 3.4827 1_655 no
H7 C1 3.0486 3_766 no
H7 C2 3.2187 3_766 no
H7 C3 3.5191 3_766 no
H7 C5 3.4992 3_766 no
H7 C6 3.1936 3_766 no
H7 H1 2.9175 3_666 no
H7 H7 3.4664 3_766 no
H8 S2 2.52(2) 3_656 no
H8 N1 3.47(2) 3_656 no
H8 C8 3.48(2) 3_656 no
H8 H2 3.2579 3_666 no
H8 H8 2.87(3) 3_656 no
H8 H10 3.2598 1_655 no
H8 H13 2.8170 1_655 no
H9 S2 3.2710 1_455 no
H9 S2 2.9309 3_656 no
H9 C16 3.4278 1_655 no
H9 H3 3.0905 1_445 no
H9 H6 3.5202 1_455 no
H9 H13 2.7142 1_655 no
H9 H14 3.5445 1_655 no
H10 N1 3.2172 1_455 no
H10 C3 3.4074 1_445 no
H10 C4 3.2917 1_445 no
H10 C8 3.2674 1_455 no
H10 H2 2.8401 1_445 no
H10 H3 2.5989 1_445 no
H10 H8 3.2598 1_455 no
H10 H18 3.2894 2_546 no
H11 O1 3.4859 1_655 no
H11 O2 3.4215 1_655 no
H11 H5 2.8662 1_455 no
H11 H6 3.4827 1_455 no
H12 O2 3.0650 2_446 no
H12 O3 3.5216 2_446 no
H12 C3 3.0744 1_445 no
H12 C4 3.0845 1_445 no
H12 C17 3.4452 2_446 no
H12 C18 3.5514 2_546 no
H12 H2 2.7423 1_445 no
H12 H3 2.7598 1_445 no
H12 H4 3.3486 1_345 no
H12 H17 2.8711 2_446 no
H12 H18 3.2897 2_546 no
H12 H20 2.9146 2_546 no
H13 S2 3.0738 3_556 no
H13 N1 3.0897 1_455 no
H13 N2 3.1005 1_455 no
H13 C3 3.5410 1_445 no
H13 C9 2.8789 1_455 no
H13 H2 2.8181 1_445 no
H13 H3 3.0378 1_345 no
H13 H4 3.4773 1_345 no
H13 H8 2.8170 1_455 no
H13 H9 2.7142 1_455 no
H14 O2 3.1039 2_446 no
H14 O3 2.4062 2_446 no
H14 C4 3.0657 1_345 no
H14 C5 3.0935 1_345 no
H14 C14 3.5597 2_446 no
H14 C18 3.0549 2_446 no
H14 H3 2.4634 1_345 no
H14 H4 2.5194 1_345 no
H14 H9 3.5445 1_455 no
H14 H17 3.3907 2_446 no
H14 H18 2.7060 2_446 no
H14 H20 3.5948 2_446 no
H15 C5 3.4234 2_646 no
H15 C18 3.1606 2_546 no
H15 H4 2.6321 2_646 no
H15 H5 3.2679 2_646 no
H15 H18 3.2450 2_546 no
H15 H19 2.7444 2_546 no
H15 H20 2.9788 2_546 no
H16 O3 2.9656 2_446 no
H16 C18 2.9559 2_446 no
H16 H18 2.7751 2_446 no
H16 H19 2.7012 2_446 no
H16 H20 3.5682 1_455 no
H17 C2 3.4315 2_546 no
H17 C3 3.1767 2_546 no
H17 C4 3.0736 2_546 no
H17 C5 3.2357 2_546 no
H17 C6 3.4971 2_546 no
H17 C16 3.5696 2_456 no
H17 H2 3.5924 2_546 no
H17 H3 3.4347 2_546 no
H17 H4 2.8585 2_646 no
H17 H12 2.8711 2_456 no
H17 H14 3.3907 2_456 no
H17 H19 3.5960 2_446 no
H17 H20 3.4050 1_455 no
H18 O1 3.1461 2_456 no
H18 C10 3.0889 2_556 no
H18 C11 2.8786 2_556 no
H18 C12 2.9183 2_556 no
H18 C13 3.1582 2_556 no
H18 C14 3.3538 2_556 no
H18 C15 3.3236 2_556 no
H18 C16 3.3523 2_456 no
H18 H3 3.0487 2_646 no
H18 H10 3.2894 2_556 no
H18 H12 3.2897 2_556 no
H18 H14 2.7060 2_456 no
H18 H15 3.2450 2_556 no
H18 H16 2.7751 2_456 no
H19 C5 3.4448 1_455 no
H19 C6 3.2057 1_455 no
H19 C17 3.5451 2_456 no
H19 H4 3.2460 1_455 no
H19 H5 2.8073 1_455 no
H19 H15 2.7444 2_556 no
H19 H16 2.7012 2_456 no
H19 H17 3.5960 2_456 no
H20 O1 3.5641 2_556 no
H20 O2 2.7905 1_655 no
H20 C12 3.4701 2_556 no
H20 C17 3.4889 1_655 no
H20 H3 3.3387 2_646 no
H20 H12 2.9146 2_556 no
H20 H14 3.5948 2_456 no
H20 H15 2.9788 2_556 no
H20 H16 3.5682 1_655 no
H20 H17 3.4050 1_655 no

loop_
_geom_hbond_atom_site_label_D
_geom_hbond_atom_site_label_H
_geom_hbond_atom_site_label_A
_geom_hbond_site_symmetry_A
_geom_hbond_distance_DH
_geom_hbond_distance_HA
_geom_hbond_distance_DA
_geom_hbond_angle_DHA
_geom_hbond_publ_flag
N1 H8 S2 3_656 0.87(2) 2.52(2) 3.381(2) 169(2) yes
C16 H14 O3 2_446 0.98 2.41 3.191(2) 137 yes
C18 H18 Cg2 2_556 0.98 2.80 3.668(2) 148 yes

loop_
_geom_torsion_atom_site_label_1
_geom_torsion_atom_site_label_2
_geom_torsion_atom_site_label_3
_geom_torsion_atom_site_label_4
_geom_torsion
_geom_torsion_publ_flag
C7 S1 C8 S2 2.22(13) no
C7 S1 C8 N1 -177.12(11) no
C8 S1 C7 C1 174.88(10) no
C16 O1 C12 C11 16.4(2) no
C16 O1 C12 C13 -164.06(12) no
C17 O2 C13 C12 54.5(2) no
C17 O2 C13 C14 -128.19(15) no
C18 O3 C14 C13 -177.01(13) no
C18 O3 C14 C15 4.0(3) no
N2 N1 C8 S1 -5.15(19) no
N2 N1 C8 S2 175.48(11) no
C8 N1 N2 C9 -179.43(12) no
N1 N2 C9 C10 176.75(12) no
C2 C1 C6 C5 0.0(3) no
C6 C1 C2 C3 0.4(3) no
C2 C1 C7 S1 -73.33(18) no
C7 C1 C2 C3 -179.58(14) no
C6 C1 C7 S1 106.70(17) no
C7 C1 C6 C5 179.95(15) no
C1 C2 C3 C4 -0.5(3) no
C2 C3 C4 C5 0.1(3) no
C3 C4 C5 C6 0.2(3) no
C4 C5 C6 C1 -0.3(3) no
N2 C9 C10 C11 173.37(13) no
N2 C9 C10 C15 -6.9(3) no
C9 C10 C11 C12 -179.97(12) no
C9 C10 C15 C14 179.56(13) no
C11 C10 C15 C14 -0.7(3) no
C15 C10 C11 C12 0.3(3) no
C10 C11 C12 O1 179.28(13) no
C10 C11 C12 C13 -0.2(3) no
O1 C12 C13 O2 -1.7(3) no
O1 C12 C13 C14 -178.96(12) no
C11 C12 C13 O2 177.85(13) no
C11 C12 C13 C14 0.6(3) no
O2 C13 C14 O3 2.5(2) no
O2 C13 C14 C15 -178.45(13) no
C12 C13 C14 O3 179.90(13) no
C12 C13 C14 C15 -1.0(3) no
O3 C14 C15 C10 -179.93(13) no
C13 C14 C15 C10 1.1(3) no
